data_7117391
loop_
_publ_author_name
'B. N. Sanchez-Eguia'
'M. Flores-Alamo'
'M. Orio'
'I. Castillo'

_publ_section_title
;
 Side-on cupric-superoxo triplet complexes as competent agents for
 H-abstraction relevant to the active site of PHM
;
_journal_name_full Chem.Commun.
_journal_page_first 11134
_journal_paper_doi 10.1039/C5cc02332G
_journal_volume 51
_journal_year 2015
_chemical_formula_moiety 'C42 H50 Br Cl Cu2 N10 S2,2(Cl O4)'
_chemical_formula_sum 'C42 H50 Br Cl3 Cu2 N10 O8 S2'
_chemical_formula_weight 1200.38
_chemical_name_systematic
; 
 ? 
;
_space_group_crystal_system monoclinic
_space_group_IT_number 14
_space_group_name_Hall '-P 2ybc'
_space_group_name_H-M_alt 'P 1 21/c 1'
_symmetry_space_group_name_Hall '-P 2ybc'
_symmetry_space_group_name_H-M 'P 1 21/c 1'
_atom_sites_solution_hydrogens geom
_audit_creation_method SHELXL-2013
_audit_update_record
;
2014-11-26 deposited with the CCDC.
2015-05-28 downloaded from the CCDC.
;
_cell_angle_alpha 90
_cell_angle_beta 103.0920(10)
_cell_angle_gamma 90
_cell_formula_units_Z 2
_cell_length_a 8.1746(4)
_cell_length_b 23.0559(9)
_cell_length_c 13.4166(6)
_cell_measurement_reflns_used 1875
_cell_measurement_temperature 298(2)
_cell_measurement_theta_max 22.00
_cell_measurement_theta_min 2.36
_cell_volume 2462.94(19)
_computing_cell_refinement 'APEX2 V2012 (Bruker, 2012)'
_computing_data_collection 'APEX2 V2012 (Bruker, 2012)'
_computing_data_reduction 'SAINT V8.27B  (Bruker, 2012)'
_computing_molecular_graphics 'SHELXTL  (Sheldrick, 2013)'
_computing_publication_material 'SHELXTL  (Sheldrick, 2013)'
_computing_structure_refinement 'SHELXL-2013 (Sheldrick, 2013)'
_computing_structure_solution 'SHELXTL  (Sheldrick, 2013)'
_diffrn_ambient_temperature 298(2)
_diffrn_detector_area_resol_mean 0.83
_diffrn_measured_fraction_theta_full 0.998
_diffrn_measured_fraction_theta_max 0.998
_diffrn_measurement_device_type 'Bruker APEX-II CCD'
_diffrn_measurement_method 'omega scans'
_diffrn_radiation_type MoK\a
_diffrn_radiation_wavelength 0.71073
_diffrn_reflns_av_R_equivalents 0.0548
_diffrn_reflns_av_unetI/netI 0.0821
_diffrn_reflns_laue_measured_fraction_full 0.998
_diffrn_reflns_laue_measured_fraction_max 0.998
_diffrn_reflns_limit_h_max 9
_diffrn_reflns_limit_h_min -8
_diffrn_reflns_limit_k_max 27
_diffrn_reflns_limit_k_min -25
_diffrn_reflns_limit_l_max 16
_diffrn_reflns_limit_l_min -16
_diffrn_reflns_number 8786
_diffrn_reflns_point_group_measured_fraction_full 0.998
_diffrn_reflns_point_group_measured_fraction_max 0.998
_diffrn_reflns_theta_full 25.242
_diffrn_reflns_theta_max 25.340
_diffrn_reflns_theta_min 1.767
_exptl_absorpt_coefficient_mu 1.984
_exptl_absorpt_correction_T_max 0.8724
_exptl_absorpt_correction_T_min 0.7759
_exptl_absorpt_correction_type analytical
_exptl_absorpt_process_details 'SHELXTL (Sheldrick, 2013)'
_exptl_crystal_colour blue
_exptl_crystal_density_diffrn 1.619
_exptl_crystal_density_meas .
_exptl_crystal_description Prism
_exptl_crystal_F_000 1224
_exptl_crystal_size_max 0.398
_exptl_crystal_size_mid 0.268
_exptl_crystal_size_min 0.150
_refine_diff_density_max 0.878
_refine_diff_density_min -0.607
_refine_diff_density_rms 0.089
_refine_ls_extinction_coef .
_refine_ls_extinction_method none
_refine_ls_goodness_of_fit_ref 0.926
_refine_ls_hydrogen_treatment constr
_refine_ls_matrix_type full
_refine_ls_number_parameters 357
_refine_ls_number_reflns 4488
_refine_ls_number_restraints 186
_refine_ls_restrained_S_all 1.076
_refine_ls_R_factor_all 0.0847
_refine_ls_R_factor_gt 0.0485
_refine_ls_shift/su_max 0.001
_refine_ls_shift/su_mean 0.000
_refine_ls_structure_factor_coef Fsqd
_refine_ls_weighting_details
; 
 w=1/[\s^2^(Fo^2^)+(0.0542P)^2^] 
 where P=(Fo^2^+2Fc^2^)/3 
;
_refine_ls_weighting_scheme calc
_refine_ls_wR_factor_gt 0.1076
_refine_ls_wR_factor_ref 0.1202
_reflns_Friedel_coverage 0.000
_reflns_friedel_fraction_full .
_reflns_friedel_fraction_max .
_reflns_number_gt 2744
_reflns_number_total 4488
_reflns_threshold_expression 'I > 2\s(I)'
_cod_data_source_file c5cc02332g2.cif
_cod_data_source_block 117cpi13
_cod_database_code 7117391
_shelx_space_group_comment
; 
The symmetry employed for this shelxl refinement is uniquely defined 
by the following loop, which should always be used as a source of 
symmetry information in preference to the above space-group names. 
They are only intended as comments. 
;
_shelx_estimated_absorpt_t_min 0.506
_shelx_estimated_absorpt_t_max 0.755
_shelxl_version_number 2013-2

loop_
_space_group_symop_operation_xyz
'x, y, z'
'-x, y+1/2, -z+1/2'
'-x, -y, -z'
'x, -y-1/2, z-1/2'

loop_
_atom_site_label
_atom_site_type_symbol
_atom_site_fract_x
_atom_site_fract_y
_atom_site_fract_z
_atom_site_U_iso_or_equiv
_atom_site_adp_type
_atom_site_occupancy
_atom_site_site_symmetry_order
_atom_site_calc_flag
_atom_site_refinement_flags_posn
_atom_site_refinement_flags_adp
_atom_site_refinement_flags_occupancy
_atom_site_disorder_assembly
_atom_site_disorder_group
Cu1 Cu 0.47691(7) 0.52020(2) 0.34849(4) 0.03529(19) Uani 1 1 d . U . . .
Cl1 Cl 0.7232(12) 0.5430(4) 0.4598(8) 0.202(4) Uani 0.5 1 d . U P A 1
Br1 Br 0.7305(2) 0.54433(7) 0.46001(14) 0.0466(4) Uani 0.5 1 d . U P A 2
S1 S 0.56033(16) 0.52941(6) 0.16669(10) 0.0523(4) Uani 1 1 d . . . . .
N1 N 0.5139(5) 0.43630(15) 0.3423(3) 0.0374(9) Uani 1 1 d . . . . .
C2 C 0.3756(6) 0.40529(19) 0.3099(3) 0.0376(11) Uani 1 1 d . . . . .
N2 N 0.2325(4) 0.49640(14) 0.2623(3) 0.0347(9) Uani 1 1 d . . . . .
N3 N 0.4055(5) 0.34789(15) 0.3126(3) 0.0414(10) Uani 1 1 d . . . . .
C4 C 0.6772(7) 0.2914(2) 0.3610(4) 0.0538(14) Uani 1 1 d . . . . .
H4 H 0.6310 0.2546 0.3483 0.065 Uiso 1 1 calc R U . . .
C5 C 0.8458(7) 0.2994(2) 0.3949(4) 0.0588(15) Uani 1 1 d . . . . .
H5 H 0.9161 0.2672 0.4047 0.071 Uiso 1 1 calc R U . . .
C6 C 0.9169(7) 0.3550(2) 0.4155(4) 0.0524(14) Uani 1 1 d . . . . .
H6 H 1.0324 0.3587 0.4392 0.063 Uiso 1 1 calc R U . . .
C7 C 0.8178(6) 0.4035(2) 0.4012(4) 0.0473(13) Uani 1 1 d . . . . .
H7 H 0.8640 0.4403 0.4144 0.057 Uiso 1 1 calc R U . . .
C8 C 0.6452(6) 0.39576(18) 0.3661(3) 0.0368(11) Uani 1 1 d . . . . .
C9 C 0.5774(6) 0.34102(19) 0.3464(4) 0.0406(12) Uani 1 1 d . . . . .
C10 C 0.2806(7) 0.30144(19) 0.2895(4) 0.0567(14) Uani 1 1 d . . . . .
H10A H 0.1721 0.3178 0.2611 0.085 Uiso 1 1 calc R U . . .
H10B H 0.2775 0.2808 0.3511 0.085 Uiso 1 1 calc R U . . .
H10C H 0.3104 0.2752 0.2409 0.085 Uiso 1 1 calc R U . . .
C11 C 0.2076(5) 0.43342(18) 0.2787(4) 0.0414(12) Uani 1 1 d . . . . .
H11A H 0.1440 0.4159 0.2160 0.050 Uiso 1 1 calc R U . . .
H11B H 0.1454 0.4282 0.3316 0.050 Uiso 1 1 calc R U . . .
N11 N 0.3599(4) 0.59413(14) 0.3544(3) 0.0364(9) Uani 1 1 d . . . . .
C12 C 0.1950(6) 0.59063(18) 0.3282(3) 0.0362(11) Uani 1 1 d . . . . .
N13 N 0.1177(5) 0.64199(16) 0.3305(3) 0.0414(10) Uani 1 1 d . . . . .
C14 C 0.2386(8) 0.7425(2) 0.3764(4) 0.0588(15) Uani 1 1 d . . . . .
H14 H 0.1374 0.7626 0.3666 0.071 Uiso 1 1 calc R U . . .
C15 C 0.3863(10) 0.7700(2) 0.4070(4) 0.0687(18) Uani 1 1 d . . . . .
H15 H 0.3861 0.8098 0.4173 0.082 Uiso 1 1 calc R U . . .
C16 C 0.5396(8) 0.7412(2) 0.4238(4) 0.0623(16) Uani 1 1 d . . . . .
H16 H 0.6388 0.7620 0.4453 0.075 Uiso 1 1 calc R U . . .
C17 C 0.5462(7) 0.6819(2) 0.4088(4) 0.0523(13) Uani 1 1 d . . . . .
H17 H 0.6482 0.6624 0.4207 0.063 Uiso 1 1 calc R U . . .
C18 C 0.3951(6) 0.65269(19) 0.3755(3) 0.0402(11) Uani 1 1 d . . . . .
C19 C 0.2425(6) 0.68263(19) 0.3598(3) 0.0417(12) Uani 1 1 d . . . . .
C20 C -0.0618(6) 0.6535(2) 0.3061(4) 0.0628(15) Uani 1 1 d . . . . .
H20A H -0.1217 0.6178 0.3074 0.094 Uiso 1 1 calc R U . . .
H20B H -0.0940 0.6704 0.2391 0.094 Uiso 1 1 calc R U . . .
H20C H -0.0883 0.6798 0.3556 0.094 Uiso 1 1 calc R U . . .
C21 C 0.1106(5) 0.53335(18) 0.3011(4) 0.0440(12) Uani 1 1 d . . . . .
H21A H 0.0828 0.5158 0.3608 0.053 Uiso 1 1 calc R U . . .
H21B H 0.0081 0.5382 0.2488 0.053 Uiso 1 1 calc R U . . .
C22 C 0.2198(6) 0.5103(2) 0.1527(3) 0.0453(12) Uani 1 1 d . . . . .
H22A H 0.2067 0.5519 0.1436 0.054 Uiso 1 1 calc R U . . .
H22B H 0.1193 0.4922 0.1124 0.054 Uiso 1 1 calc R U . . .
C23 C 0.3695(6) 0.4909(2) 0.1110(4) 0.0509(13) Uani 1 1 d . . . . .
H23A H 0.3435 0.4967 0.0375 0.061 Uiso 1 1 calc R U . . .
H23B H 0.3877 0.4498 0.1239 0.061 Uiso 1 1 calc R U . . .
C24 C 0.5104(7) 0.6017(2) 0.1142(4) 0.0704(17) Uani 1 1 d . . . . .
H24A H 0.4620 0.5989 0.0422 0.106 Uiso 1 1 calc R U . . .
H24B H 0.6111 0.6245 0.1251 0.106 Uiso 1 1 calc R U . . .
H24C H 0.4317 0.6198 0.1477 0.106 Uiso 1 1 calc R U . . .
Cl2 Cl 0.0231(2) 0.36073(6) 0.98893(12) 0.0764(5) Uani 1 1 d D U . . .
O1 O -0.1038(7) 0.3436(2) 0.9009(4) 0.0770(18) Uani 0.741(6) 1 d D U P B 1
O2 O -0.0725(7) 0.3897(3) 1.0542(4) 0.105(2) Uani 0.741(6) 1 d D U P B 1
O3 O 0.1006(9) 0.3143(3) 1.0417(6) 0.149(3) Uani 0.741(6) 1 d D U P B 1
O4 O 0.1277(9) 0.4005(3) 0.9576(6) 0.124(3) Uani 0.741(6) 1 d D U P B 1
O1A O -0.1481(9) 0.3527(7) 0.9449(13) 0.112(5) Uani 0.259(6) 1 d D U P B 2
O2A O 0.059(2) 0.3525(7) 1.0931(5) 0.134(5) Uani 0.259(6) 1 d D U P B 2
O3A O 0.1160(18) 0.3166(5) 0.9458(13) 0.094(4) Uani 0.259(6) 1 d D U P B 2
O4A O 0.076(2) 0.4143(4) 0.9576(14) 0.088(5) Uani 0.259(6) 1 d D U P B 2

loop_
_atom_site_aniso_label
_atom_site_aniso_U_11
_atom_site_aniso_U_22
_atom_site_aniso_U_33
_atom_site_aniso_U_23
_atom_site_aniso_U_13
_atom_site_aniso_U_12
Cu1 0.0330(3) 0.0357(3) 0.0354(3) -0.0020(3) 0.0042(2) -0.0011(2)
Cl1 0.155(7) 0.230(8) 0.171(8) -0.033(6) -0.066(5) -0.017(6)
Br1 0.0410(8) 0.0469(7) 0.0457(10) -0.0042(7) -0.0033(7) 0.0002(6)
S1 0.0491(8) 0.0674(9) 0.0429(8) 0.0057(7) 0.0155(6) 0.0000(6)
N1 0.038(2) 0.038(2) 0.037(2) 0.0000(18) 0.0100(18) 0.0002(18)
C2 0.042(3) 0.039(3) 0.033(3) 0.001(2) 0.011(2) -0.003(2)
N2 0.033(2) 0.035(2) 0.035(2) -0.0012(17) 0.0057(17) -0.0020(16)
N3 0.058(3) 0.030(2) 0.039(2) -0.0025(18) 0.016(2) -0.0069(19)
C4 0.076(4) 0.040(3) 0.049(3) 0.002(3) 0.021(3) 0.007(3)
C5 0.078(4) 0.048(3) 0.054(4) 0.013(3) 0.023(3) 0.028(3)
C6 0.050(3) 0.058(3) 0.052(3) 0.007(3) 0.018(3) 0.014(3)
C7 0.046(3) 0.049(3) 0.050(3) 0.007(3) 0.018(3) 0.001(2)
C8 0.044(3) 0.036(3) 0.032(3) 0.005(2) 0.014(2) 0.003(2)
C9 0.052(3) 0.037(3) 0.036(3) 0.001(2) 0.016(2) -0.001(2)
C10 0.068(4) 0.042(3) 0.061(4) -0.004(3) 0.015(3) -0.013(3)
C11 0.039(3) 0.041(3) 0.042(3) 0.001(2) 0.004(2) -0.011(2)
N11 0.034(2) 0.037(2) 0.038(2) -0.0050(18) 0.0094(18) -0.0048(17)
C12 0.036(3) 0.042(3) 0.031(3) 0.005(2) 0.008(2) 0.005(2)
N13 0.041(2) 0.049(2) 0.036(2) 0.0037(19) 0.0107(19) 0.010(2)
C14 0.083(5) 0.052(3) 0.047(3) 0.003(3) 0.026(3) 0.020(3)
C15 0.117(6) 0.041(3) 0.052(4) -0.010(3) 0.026(4) -0.009(4)
C16 0.081(5) 0.052(3) 0.057(4) -0.011(3) 0.022(3) -0.025(3)
C17 0.060(4) 0.052(3) 0.047(3) -0.009(3) 0.019(3) -0.010(3)
C18 0.048(3) 0.041(3) 0.035(3) -0.004(2) 0.016(2) -0.003(2)
C19 0.058(3) 0.037(3) 0.032(3) 0.001(2) 0.017(2) 0.006(2)
C20 0.045(3) 0.075(4) 0.067(4) 0.004(3) 0.009(3) 0.024(3)
C21 0.029(3) 0.054(3) 0.048(3) 0.002(2) 0.007(2) -0.002(2)
C22 0.047(3) 0.053(3) 0.032(3) 0.003(2) -0.001(2) -0.007(2)
C23 0.067(4) 0.054(3) 0.032(3) 0.001(2) 0.012(3) -0.008(3)
C24 0.070(4) 0.071(4) 0.072(4) 0.023(3) 0.021(3) -0.006(3)
Cl2 0.0957(13) 0.0599(9) 0.0635(11) -0.0002(8) -0.0029(9) -0.0173(8)
O1 0.100(4) 0.068(3) 0.054(3) -0.018(3) -0.002(3) -0.004(3)
O2 0.093(5) 0.151(5) 0.069(4) -0.038(4) 0.015(3) -0.012(4)
O3 0.134(6) 0.169(6) 0.120(6) 0.040(5) -0.022(5) 0.066(4)
O4 0.085(5) 0.115(5) 0.191(7) -0.052(4) 0.069(5) -0.039(4)
O1A 0.085(5) 0.123(10) 0.119(10) -0.013(10) 0.006(7) -0.031(6)
O2A 0.179(11) 0.137(11) 0.070(4) 0.015(7) -0.003(6) 0.014(10)
O3A 0.105(7) 0.064(6) 0.103(8) -0.001(7) 0.004(7) -0.007(6)
O4A 0.062(9) 0.053(5) 0.136(10) 0.023(7) -0.007(9) 0.008(6)

loop_
_atom_type_symbol
_atom_type_description
_atom_type_scat_dispersion_real
_atom_type_scat_dispersion_imag
_atom_type_scat_source
C C 0.0033 0.0016 'International Tables Vol C Tables 4.2.6.8 and 6.1.1.4'
H H 0.0000 0.0000 'International Tables Vol C Tables 4.2.6.8 and 6.1.1.4'
N N 0.0061 0.0033 'International Tables Vol C Tables 4.2.6.8 and 6.1.1.4'
O O 0.0106 0.0060 'International Tables Vol C Tables 4.2.6.8 and 6.1.1.4'
S S 0.1246 0.1234 'International Tables Vol C Tables 4.2.6.8 and 6.1.1.4'
Cu Cu 0.3201 1.2651 'International Tables Vol C Tables 4.2.6.8 and 6.1.1.4'
Cl Cl 0.1484 0.1585 'International Tables Vol C Tables 4.2.6.8 and 6.1.1.4'
Br Br -0.2901 2.4595 'International Tables Vol C Tables 4.2.6.8 and 6.1.1.4'

loop_
_geom_angle_atom_site_label_1
_geom_angle_atom_site_label_2
_geom_angle_atom_site_label_3
_geom_angle
_geom_angle_site_symmetry_1
_geom_angle_site_symmetry_3
N1 Cu1 N11 159.69(15) . .
N1 Cu1 N2 81.87(14) . .
N11 Cu1 N2 80.86(14) . .
N1 Cu1 Cl1 97.6(3) . .
N11 Cu1 Cl1 98.0(3) . .
N2 Cu1 Cl1 172.1(3) . .
N1 Cu1 Br1 97.98(12) . .
N11 Cu1 Br1 97.88(11) . .
N2 Cu1 Br1 173.06(10) . .
N1 Cu1 S1 88.07(10) . .
N11 Cu1 S1 101.21(11) . .
N2 Cu1 S1 85.85(10) . .
Cl1 Cu1 S1 102.0(3) . .
Br1 Cu1 S1 101.08(5) . .
C23 S1 C24 101.1(3) . .
C23 S1 Cu1 87.93(15) . .
C24 S1 Cu1 110.06(19) . .
C2 N1 C8 105.5(4) . .
C2 N1 Cu1 114.7(3) . .
C8 N1 Cu1 139.8(3) . .
N1 C2 N3 112.7(4) . .
N1 C2 C11 121.4(4) . .
N3 C2 C11 125.9(4) . .
C22 N2 C11 112.0(3) . .
C22 N2 C21 108.6(3) . .
C11 N2 C21 112.4(3) . .
C22 N2 Cu1 109.1(2) . .
C11 N2 Cu1 108.2(2) . .
C21 N2 Cu1 106.3(2) . .
C2 N3 C9 106.6(4) . .
C2 N3 C10 126.9(4) . .
C9 N3 C10 126.4(4) . .
C5 C4 C9 116.8(5) . .
C4 C5 C6 122.0(5) . .
C7 C6 C5 120.8(5) . .
C6 C7 C8 117.6(5) . .
C9 C8 C7 120.9(4) . .
C9 C8 N1 108.2(4) . .
C7 C8 N1 130.9(4) . .
C8 C9 N3 107.0(4) . .
C8 C9 C4 121.8(5) . .
N3 C9 C4 131.2(4) . .
N2 C11 C2 108.5(3) . .
C12 N11 C18 105.4(4) . .
C12 N11 Cu1 114.5(3) . .
C18 N11 Cu1 140.1(3) . .
N11 C12 N13 113.4(4) . .
N11 C12 C21 120.5(4) . .
N13 C12 C21 126.1(4) . .
C12 N13 C19 106.5(4) . .
C12 N13 C20 127.6(4) . .
C19 N13 C20 125.9(4) . .
C15 C14 C19 117.5(5) . .
C14 C15 C16 122.7(5) . .
C17 C16 C15 120.7(5) . .
C16 C17 C18 117.7(5) . .
C17 C18 N11 131.4(4) . .
C17 C18 C19 120.4(4) . .
N11 C18 C19 108.1(4) . .
N13 C19 C18 106.6(4) . .
N13 C19 C14 132.5(5) . .
C18 C19 C14 121.0(5) . .
N2 C21 C12 106.4(3) . .
N2 C22 C23 114.7(4) . .
C22 C23 S1 113.3(3) . .
O3 Cl2 O4 115.7(4) . .
O2A Cl2 O1A 112.0(6) . .
O2A Cl2 O4A 114.5(7) . .
O1A Cl2 O4A 109.6(6) . .
O3 Cl2 O1 112.1(4) . .
O4 Cl2 O1 108.2(4) . .
O3 Cl2 O2 107.4(4) . .
O4 Cl2 O2 109.2(4) . .
O1 Cl2 O2 103.5(3) . .
O2A Cl2 O3A 107.1(6) . .
O1A Cl2 O3A 107.4(6) . .
O4A Cl2 O3A 105.7(5) . .

loop_
_geom_bond_atom_site_label_1
_geom_bond_atom_site_label_2
_geom_bond_distance
_geom_bond_site_symmetry_2
Cu1 N1 1.963(3) .
Cu1 N11 1.965(3) .
Cu1 N2 2.141(3) .
Cu1 Cl1 2.279(10) .
Cu1 Br1 2.3322(19) .
Cu1 S1 2.6856(14) .
S1 C23 1.803(5) .
S1 C24 1.819(5) .
N1 C2 1.325(5) .
N1 C8 1.404(5) .
C2 N3 1.345(5) .
C2 C11 1.491(6) .
N2 C22 1.486(5) .
N2 C11 1.489(5) .
N2 C21 1.492(5) .
N3 C9 1.385(6) .
N3 C10 1.463(5) .
C4 C5 1.363(7) .
C4 C9 1.393(6) .
C5 C6 1.407(7) .
C6 C7 1.369(6) .
C7 C8 1.394(6) .
C8 C9 1.380(6) .
N11 C12 1.317(5) .
N11 C18 1.396(5) .
C12 N13 1.345(5) .
C12 C21 1.496(6) .
N13 C19 1.375(6) .
N13 C20 1.454(6) .
C14 C15 1.343(7) .
C14 C19 1.401(6) .
C15 C16 1.390(7) .
C16 C17 1.384(6) .
C17 C18 1.389(6) .
C18 C19 1.399(6) .
C22 C23 1.524(6) .
Cl2 O3 1.359(5) .
Cl2 O2A 1.374(6) .
Cl2 O4 1.383(5) .
Cl2 O1A 1.403(7) .
Cl2 O4A 1.405(6) .
Cl2 O1 1.440(4) .
Cl2 O2 1.461(5) .
Cl2 O3A 1.466(7) .
